data_1506021
loop_
_publ_author_name
'Imai, Yoshitane'
'Tajima, Nobuo'
'Sato, Tomohiro'
'Kuroda, Reiko'

_publ_section_title
;
 Visualization of molecular recognition: a novel system based on
 charge-transfer complexes composed of 1,1'-bi-2-naphthol derivatives and
 p-benzoquinone.
;
_journal_issue 14
_journal_name_full 'Organic letters'
_journal_page_first 2941
_journal_page_last 2944
_journal_paper_doi 10.1021/ol060862q
_journal_volume 8
_journal_year 2006
_chemical_formula_sum 'C37 H26 O3'
_chemical_formula_weight 518.58
_chemical_name_systematic
; 
 ? 
;
_space_group_IT_number 2
_symmetry_cell_setting triclinic
_symmetry_space_group_name_Hall '-P 1'
_symmetry_space_group_name_H-M 'P -1'
_atom_sites_solution_hydrogens geom
_atom_sites_solution_primary direct
_atom_sites_solution_secondary difmap
_audit_creation_method SHELXL-97
_cell_angle_alpha 98.3990(10)
_cell_angle_beta 94.2860(10)
_cell_angle_gamma 94.7430(10)
_cell_formula_units_Z 2
_cell_length_a 9.8486(7)
_cell_length_b 10.9090(8)
_cell_length_c 12.3327(9)
_cell_measurement_reflns_used 9999
_cell_measurement_temperature 100(2)
_cell_measurement_theta_max 27.92
_cell_measurement_theta_min 2.33
_cell_volume 1301.23(16)
_computing_cell_refinement 'Bruker SAINT'
_computing_data_collection 'Bruker SMART'
_computing_data_reduction 'Bruker SAINT'
_computing_structure_refinement 'SHELXL-97 (Sheldrick, 1997)'
_computing_structure_solution 'SHELXS-97 (Sheldrick, 1997)'
_diffrn_ambient_temperature 100(2)
_diffrn_measured_fraction_theta_full 0.980
_diffrn_measured_fraction_theta_max 0.980
_diffrn_measurement_device_type 'Bruker APEX'
_diffrn_measurement_method '\w scans'
_diffrn_radiation_monochromator graphite
_diffrn_radiation_source 'fine-focus sealed tube'
_diffrn_radiation_type MoK\a
_diffrn_radiation_wavelength 0.71073
_diffrn_reflns_av_R_equivalents 0.0199
_diffrn_reflns_av_sigmaI/netI 0.0328
_diffrn_reflns_limit_h_max 12
_diffrn_reflns_limit_h_min -12
_diffrn_reflns_limit_k_max 13
_diffrn_reflns_limit_k_min -14
_diffrn_reflns_limit_l_max 16
_diffrn_reflns_limit_l_min -16
_diffrn_reflns_number 11966
_diffrn_reflns_theta_full 27.92
_diffrn_reflns_theta_max 27.92
_diffrn_reflns_theta_min 2.33
_diffrn_standards_number 0
_exptl_absorpt_coefficient_mu 0.083
_exptl_absorpt_correction_T_max 0.9756
_exptl_absorpt_correction_T_min 0.9676
_exptl_absorpt_correction_type empirical
_exptl_absorpt_process_details 'Bruker SADABS'
_exptl_crystal_colour black
_exptl_crystal_density_diffrn 1.324
_exptl_crystal_density_method 'not measured'
_exptl_crystal_description prism
_exptl_crystal_F_000 544
_exptl_crystal_size_max 0.40
_exptl_crystal_size_mid 0.35
_exptl_crystal_size_min 0.30
_refine_diff_density_max 0.347
_refine_diff_density_min -0.227
_refine_diff_density_rms 0.048
_refine_ls_extinction_method none
_refine_ls_goodness_of_fit_ref 1.024
_refine_ls_hydrogen_treatment mixed
_refine_ls_matrix_type full
_refine_ls_number_parameters 369
_refine_ls_number_reflns 6106
_refine_ls_number_restraints 0
_refine_ls_restrained_S_all 1.024
_refine_ls_R_factor_all 0.0554
_refine_ls_R_factor_gt 0.0466
_refine_ls_shift/su_max 0.001
_refine_ls_shift/su_mean 0.000
_refine_ls_structure_factor_coef Fsqd
_refine_ls_weighting_details 'calc w=1/[\s^2^(Fo^2^)+(0.0614P)^2^+0.4552P] where P=(Fo^2^+2Fc^2^)/3'
_refine_ls_weighting_scheme calc
_refine_ls_wR_factor_gt 0.1186
_refine_ls_wR_factor_ref 0.1252
_reflns_number_gt 5152
_reflns_number_total 6106
_reflns_threshold_expression >2sigma(I)
_cod_data_source_file ol060862qsi20060410_104601.cif
_cod_data_source_block imai62_2
_cod_depositor_comments
;
The following automatic conversions were performed:

'_symmetry_cell_setting' value 'Triclinic' changed to 'triclinic'
according to /home/saulius/struct/CIF-dictionaries/cif_core.dic
dictionary named 'cif_core.dic' version 2.4.1 from 2010-06-29.

Automatic conversion script
Id: cif_fix_values 1715 2011-07-08 13:25:40Z adriana 
;
_cod_original_sg_symbol_H-M P-1
_cod_database_code 1506021

loop_
_symmetry_equiv_pos_as_xyz
'x, y, z'
'-x, -y, -z'

loop_
_atom_site_label
_atom_site_type_symbol
_atom_site_fract_x
_atom_site_fract_y
_atom_site_fract_z
_atom_site_U_iso_or_equiv
_atom_site_adp_type
_atom_site_occupancy
_atom_site_symmetry_multiplicity
_atom_site_calc_flag
_atom_site_refinement_flags
C1 C 0.32056(12) -0.05941(11) 0.76019(10) 0.0167(2) Uani 1 1 d .
C2 C 0.43316(13) -0.00224(12) 0.82809(10) 0.0181(3) Uani 1 1 d .
C3 C 0.42938(13) 0.11551(12) 0.89321(10) 0.0204(3) Uani 1 1 d .
H3 H 0.5070 0.1530 0.9370 0.024 Uiso 1 1 calc R
C4 C 0.31290(14) 0.17382(12) 0.89189(11) 0.0208(3) Uani 1 1 d .
H4 H 0.3108 0.2502 0.9363 0.025 Uiso 1 1 calc R
C5 C 0.07226(14) 0.17951(12) 0.82281(11) 0.0221(3) Uani 1 1 d .
H5 H 0.0685 0.2544 0.8689 0.026 Uiso 1 1 calc R
C6 C -0.04042(14) 0.12837(13) 0.75502(11) 0.0236(3) Uani 1 1 d .
H6 H -0.1209 0.1674 0.7562 0.028 Uiso 1 1 calc R
C7 C -0.03443(13) 0.01628(13) 0.68317(11) 0.0227(3) Uani 1 1 d .
H7 H -0.1099 -0.0164 0.6347 0.027 Uiso 1 1 calc R
C8 C 0.08153(13) -0.04496(12) 0.68410(10) 0.0193(3) Uani 1 1 d .
H8 H 0.0831 -0.1196 0.6371 0.023 Uiso 1 1 calc R
C9 C 0.19926(13) 0.00368(11) 0.75560(10) 0.0170(2) Uani 1 1 d .
C10 C 0.19455(13) 0.12013(12) 0.82393(10) 0.0186(3) Uani 1 1 d .
O2 O 0.54924(10) -0.06180(9) 0.83127(8) 0.0237(2) Uani 1 1 d .
C11 C 0.32595(12) -0.18592(11) 0.69645(10) 0.0168(2) Uani 1 1 d .
C12 C 0.31654(13) -0.28862(12) 0.74953(10) 0.0189(3) Uani 1 1 d .
C13 C 0.32383(13) -0.41001(12) 0.69276(12) 0.0220(3) Uani 1 1 d .
H13 H 0.3157 -0.4780 0.7301 0.026 Uiso 1 1 calc R
C14 C 0.34262(13) -0.42745(12) 0.58377(11) 0.0222(3) Uani 1 1 d .
H14 H 0.3488 -0.5075 0.5474 0.027 Uiso 1 1 calc R
C15 C 0.37279(14) -0.34238(13) 0.41123(11) 0.0239(3) Uani 1 1 d .
H15 H 0.3795 -0.4220 0.3742 0.029 Uiso 1 1 calc R
C16 C 0.38232(14) -0.24361(14) 0.35525(11) 0.0257(3) Uani 1 1 d .
H16 H 0.3955 -0.2561 0.2807 0.031 Uiso 1 1 calc R
C17 C 0.37215(13) -0.12270(13) 0.41037(11) 0.0233(3) Uani 1 1 d .
H17 H 0.3785 -0.0555 0.3720 0.028 Uiso 1 1 calc R
C18 C 0.35294(13) -0.10340(12) 0.52044(10) 0.0193(3) Uani 1 1 d .
H18 H 0.3460 -0.0230 0.5556 0.023 Uiso 1 1 calc R
C19 C 0.34350(12) -0.20336(12) 0.58125(10) 0.0174(3) Uani 1 1 d .
C20 C 0.35291(12) -0.32586(12) 0.52477(11) 0.0200(3) Uani 1 1 d .
O12 O 0.30114(10) -0.28260(9) 0.85938(8) 0.0238(2) Uani 1 1 d .
C21 C 0.13265(13) -0.04227(12) 1.01003(10) 0.0186(3) Uani 1 1 d .
C22 C 0.02301(13) -0.11268(12) 0.93227(10) 0.0199(3) Uani 1 1 d .
H22 H 0.0406 -0.1861 0.8892 0.024 Uiso 1 1 calc R
C23 C -0.10075(13) -0.07287(12) 0.92267(10) 0.0200(3) Uani 1 1 d .
H23 H -0.1682 -0.1185 0.8726 0.024 Uiso 1 1 calc R
O21 O 0.24777(9) -0.07843(9) 1.01806(7) 0.0213(2) Uani 1 1 d .
C31 C -0.02776(14) -0.34675(13) 0.53332(12) 0.0262(3) Uani 1 1 d .
H31 H 0.0558 -0.3805 0.5300 0.031 Uiso 1 1 calc R
C32 C -0.07336(16) -0.28605(13) 0.45184(13) 0.0302(3) Uani 1 1 d .
H32 H -0.0216 -0.2798 0.3925 0.036 Uiso 1 1 calc R
C33 C -0.19937(16) -0.23165(13) 0.45581(12) 0.0292(3) Uani 1 1 d .
H33 H -0.2293 -0.1903 0.3990 0.035 Uiso 1 1 calc R
C34 C -0.27652(14) -0.23944(12) 0.54179(11) 0.0238(3) Uani 1 1 d .
H34 H -0.3580 -0.2021 0.5439 0.029 Uiso 1 1 calc R
C35 C -0.36153(14) -0.42144(13) 0.87738(11) 0.0238(3) Uani 1 1 d .
H35 H -0.4447 -0.3872 0.8818 0.029 Uiso 1 1 calc R
C36 C -0.32359(16) -0.49794(14) 0.95004(12) 0.0282(3) Uani 1 1 d .
H36 H -0.3820 -0.5167 1.0024 0.034 Uiso 1 1 calc R
C37 C -0.19613(16) -0.54920(14) 0.94657(12) 0.0310(3) Uani 1 1 d .
H37 H -0.1712 -0.6007 0.9970 0.037 Uiso 1 1 calc R
C38 C -0.11060(15) -0.52366(13) 0.87029(12) 0.0278(3) Uani 1 1 d .
H38 H -0.0264 -0.5565 0.8699 0.033 Uiso 1 1 calc R
C39 C -0.06510(13) -0.42696(12) 0.70628(11) 0.0227(3) Uani 1 1 d .
H39 H 0.0193 -0.4593 0.7050 0.027 Uiso 1 1 calc R
C40 C -0.31372(13) -0.32084(12) 0.71531(11) 0.0197(3) Uani 1 1 d .
H40 H -0.3945 -0.2827 0.7201 0.024 Uiso 1 1 calc R
C41 C -0.27523(13) -0.39334(12) 0.79466(11) 0.0194(3) Uani 1 1 d .
C42 C -0.14714(13) -0.44719(12) 0.79032(11) 0.0213(3) Uani 1 1 d .
C43 C -0.10618(13) -0.35962(12) 0.62426(11) 0.0210(3) Uani 1 1 d .
C44 C -0.23368(13) -0.30439(11) 0.62910(11) 0.0194(3) Uani 1 1 d .
H2 H 0.611(2) -0.017(2) 0.8791(18) 0.054(6) Uiso 1 1 d .
H12 H 0.296(2) -0.2043(19) 0.8907(16) 0.045(5) Uiso 1 1 d .

loop_
_atom_site_aniso_label
_atom_site_aniso_U_11
_atom_site_aniso_U_22
_atom_site_aniso_U_33
_atom_site_aniso_U_23
_atom_site_aniso_U_13
_atom_site_aniso_U_12
C1 0.0169(6) 0.0169(6) 0.0164(6) 0.0009(5) 0.0027(5) 0.0036(5)
C2 0.0149(6) 0.0206(6) 0.0192(6) 0.0026(5) 0.0026(5) 0.0050(5)
C3 0.0181(6) 0.0215(6) 0.0192(6) -0.0020(5) -0.0019(5) 0.0004(5)
C4 0.0244(7) 0.0166(6) 0.0202(6) -0.0020(5) 0.0013(5) 0.0033(5)
C5 0.0240(7) 0.0189(6) 0.0238(6) 0.0015(5) 0.0026(5) 0.0080(5)
C6 0.0200(6) 0.0261(7) 0.0266(7) 0.0063(5) 0.0025(5) 0.0098(5)
C7 0.0181(6) 0.0263(7) 0.0233(6) 0.0042(5) -0.0023(5) 0.0024(5)
C8 0.0188(6) 0.0185(6) 0.0198(6) 0.0008(5) 0.0005(5) 0.0022(5)
C9 0.0167(6) 0.0177(6) 0.0170(6) 0.0032(5) 0.0021(5) 0.0035(5)
C10 0.0194(6) 0.0186(6) 0.0183(6) 0.0025(5) 0.0018(5) 0.0049(5)
O2 0.0155(5) 0.0256(5) 0.0275(5) -0.0043(4) -0.0027(4) 0.0069(4)
C11 0.0124(5) 0.0172(6) 0.0202(6) -0.0001(5) 0.0000(4) 0.0035(4)
C12 0.0149(6) 0.0213(6) 0.0204(6) 0.0019(5) 0.0019(5) 0.0036(5)
C13 0.0182(6) 0.0173(6) 0.0308(7) 0.0044(5) 0.0010(5) 0.0036(5)
C14 0.0176(6) 0.0175(6) 0.0288(7) -0.0051(5) -0.0006(5) 0.0031(5)
C15 0.0198(6) 0.0253(7) 0.0228(6) -0.0080(5) -0.0011(5) 0.0040(5)
C16 0.0222(7) 0.0361(8) 0.0167(6) -0.0032(5) 0.0000(5) 0.0046(6)
C17 0.0201(6) 0.0279(7) 0.0213(6) 0.0036(5) -0.0008(5) 0.0019(5)
C18 0.0164(6) 0.0197(6) 0.0203(6) -0.0015(5) -0.0006(5) 0.0027(5)
C19 0.0112(5) 0.0192(6) 0.0202(6) -0.0012(5) -0.0004(4) 0.0021(4)
C20 0.0137(6) 0.0205(6) 0.0233(6) -0.0037(5) -0.0008(5) 0.0025(5)
O12 0.0295(5) 0.0214(5) 0.0223(5) 0.0050(4) 0.0059(4) 0.0060(4)
C21 0.0157(6) 0.0222(6) 0.0180(6) 0.0033(5) 0.0021(5) 0.0023(5)
C22 0.0195(6) 0.0188(6) 0.0203(6) -0.0015(5) 0.0026(5) 0.0027(5)
C23 0.0169(6) 0.0225(6) 0.0186(6) -0.0011(5) -0.0003(5) -0.0001(5)
O21 0.0149(4) 0.0265(5) 0.0223(5) 0.0026(4) 0.0010(3) 0.0046(4)
C31 0.0221(7) 0.0206(7) 0.0347(8) -0.0013(6) 0.0080(6) -0.0008(5)
C32 0.0372(8) 0.0229(7) 0.0305(7) 0.0021(6) 0.0131(6) -0.0031(6)
C33 0.0407(9) 0.0196(7) 0.0273(7) 0.0061(6) 0.0022(6) -0.0001(6)
C34 0.0253(7) 0.0164(6) 0.0290(7) 0.0031(5) -0.0010(5) 0.0011(5)
C35 0.0236(7) 0.0245(7) 0.0215(6) -0.0022(5) 0.0016(5) 0.0020(5)
C36 0.0319(8) 0.0289(7) 0.0229(7) 0.0025(6) 0.0038(6) -0.0007(6)
C37 0.0390(9) 0.0267(7) 0.0279(7) 0.0079(6) -0.0025(6) 0.0046(6)
C38 0.0272(7) 0.0251(7) 0.0309(7) 0.0039(6) -0.0031(6) 0.0077(6)
C39 0.0160(6) 0.0203(6) 0.0306(7) -0.0008(5) -0.0003(5) 0.0046(5)
C40 0.0169(6) 0.0160(6) 0.0243(6) -0.0027(5) -0.0001(5) 0.0031(5)
C41 0.0190(6) 0.0156(6) 0.0210(6) -0.0035(5) -0.0011(5) 0.0007(5)
C42 0.0203(6) 0.0178(6) 0.0240(6) -0.0012(5) -0.0022(5) 0.0027(5)
C43 0.0183(6) 0.0165(6) 0.0266(7) -0.0016(5) 0.0016(5) -0.0004(5)
C44 0.0194(6) 0.0138(6) 0.0231(6) -0.0016(5) -0.0009(5) -0.0003(5)

loop_
_atom_type_symbol
_atom_type_description
_atom_type_scat_dispersion_real
_atom_type_scat_dispersion_imag
_atom_type_scat_source
C C 0.0033 0.0016 'International Tables Vol C Tables 4.2.6.8 and 6.1.1.4'
H H 0.0000 0.0000 'International Tables Vol C Tables 4.2.6.8 and 6.1.1.4'
O O 0.0106 0.0060 'International Tables Vol C Tables 4.2.6.8 and 6.1.1.4'

loop_
_geom_angle_atom_site_label_1
_geom_angle_atom_site_label_2
_geom_angle_atom_site_label_3
_geom_angle
_geom_angle_site_symmetry_1
_geom_angle_site_symmetry_3
C2 C1 C9 118.53(11) . .
C2 C1 C11 120.06(11) . .
C9 C1 C11 121.39(11) . .
O2 C2 C1 118.44(11) . .
O2 C2 C3 120.14(11) . .
C1 C2 C3 121.42(11) . .
C4 C3 C2 120.22(11) . .
C3 C4 C10 120.94(12) . .
C6 C5 C10 120.92(12) . .
C5 C6 C7 119.81(12) . .
C8 C7 C6 120.63(12) . .
C7 C8 C9 121.06(12) . .
C8 C9 C10 117.88(11) . .
C8 C9 C1 122.34(11) . .
C10 C9 C1 119.79(11) . .
C5 C10 C4 121.37(12) . .
C5 C10 C9 119.60(12) . .
C4 C10 C9 119.03(11) . .
C12 C11 C19 118.84(11) . .
C12 C11 C1 119.62(11) . .
C19 C11 C1 121.53(11) . .
O12 C12 C11 123.73(11) . .
O12 C12 C13 114.76(12) . .
C11 C12 C13 121.51(12) . .
C14 C13 C12 120.14(12) . .
C13 C14 C20 120.99(12) . .
C16 C15 C20 121.12(12) . .
C15 C16 C17 119.93(12) . .
C18 C17 C16 120.44(13) . .
C17 C18 C19 121.19(12) . .
C18 C19 C20 118.12(12) . .
C18 C19 C11 122.49(11) . .
C20 C19 C11 119.39(12) . .
C14 C20 C15 121.71(12) . .
C14 C20 C19 119.10(12) . .
C15 C20 C19 119.19(12) . .
O21 C21 C23 121.07(11) . 2_557
O21 C21 C22 120.98(12) . .
C23 C21 C22 117.96(11) 2_557 .
C23 C22 C21 120.98(12) . .
C22 C23 C21 121.06(12) . 2_557
C32 C31 C43 120.78(13) . .
C31 C32 C33 120.77(13) . .
C34 C33 C32 120.63(14) . .
C33 C34 C44 120.67(13) . .
C36 C35 C41 120.81(13) . .
C35 C36 C37 120.70(14) . .
C38 C37 C36 120.34(14) . .
C37 C38 C42 121.18(13) . .
C43 C39 C42 121.65(12) . .
C44 C40 C41 121.42(12) . .
C40 C41 C35 122.43(12) . .
C40 C41 C42 119.22(12) . .
C35 C41 C42 118.27(12) . .
C39 C42 C38 122.12(12) . .
C39 C42 C41 119.19(12) . .
C38 C42 C41 118.65(13) . .
C39 C43 C31 121.96(12) . .
C39 C43 C44 119.23(12) . .
C31 C43 C44 118.78(12) . .
C40 C44 C34 122.41(12) . .
C40 C44 C43 119.18(12) . .
C34 C44 C43 118.35(12) . .

loop_
_geom_bond_atom_site_label_1
_geom_bond_atom_site_label_2
_geom_bond_distance
_geom_bond_site_symmetry_2
C1 C2 1.3835(17) .
C1 C9 1.4287(17) .
C1 C11 1.4923(16) .
C2 O2 1.3617(15) .
C2 C3 1.4169(17) .
C3 C4 1.3571(18) .
C4 C10 1.4148(18) .
C5 C6 1.3655(19) .
C5 C10 1.4140(17) .
C6 C7 1.4096(19) .
C7 C8 1.3702(18) .
C8 C9 1.4185(17) .
C9 C10 1.4244(17) .
C11 C12 1.3779(18) .
C11 C19 1.4310(17) .
C12 O12 1.3671(16) .
C12 C13 1.4147(18) .
C13 C14 1.3585(19) .
C14 C20 1.4128(19) .
C15 C16 1.363(2) .
C15 C20 1.4158(18) .
C16 C17 1.4079(19) .
C17 C18 1.3727(18) .
C18 C19 1.4117(18) .
C19 C20 1.4275(17) .
C21 O21 1.2327(15) .
C21 C23 1.4714(18) 2_557
C21 C22 1.4726(17) .
C22 C23 1.3301(18) .
C23 C21 1.4714(18) 2_557
C31 C32 1.351(2) .
C31 C43 1.4254(19) .
C32 C33 1.420(2) .
C33 C34 1.358(2) .
C34 C44 1.4296(19) .
C35 C36 1.363(2) .
C35 C41 1.4266(19) .
C36 C37 1.417(2) .
C37 C38 1.352(2) .
C38 C42 1.4265(19) .
C39 C43 1.3898(19) .
C39 C42 1.3922(19) .
C40 C44 1.3934(18) .
C40 C41 1.3954(18) .
C41 C42 1.4361(18) .
C43 C44 1.4384(18) .
